data_2102881
loop_
_publ_author_name
'Maheshwari, Vidhi'
'Carlone, Maria'
'Fronczek, Frank R.'
'Marzilli, Luigi G.'

_publ_section_title
;
 Ligand and coordination-plane distortions in platinum(II) complexes of
 isomers of dimethyl-2,2'-bipyridine
;
_journal_issue 4
_journal_name_full 'Acta Crystallographica Section B'
_journal_page_first 603
_journal_page_last 611
_journal_paper_doi 10.1107/S0108768107027024
_journal_volume 63
_journal_year 2007
_chemical_formula_moiety 'C12 H12 Cl2 N2 Pt, C2 H3 N'
_chemical_formula_sum 'C14 H15 Cl2 N3 Pt'
_chemical_formula_weight 491.28
_chemical_name_systematic
;
 ?
;
_space_group_IT_number 2
_symmetry_cell_setting triclinic
_symmetry_space_group_name_Hall '-P 1'
_symmetry_space_group_name_H-M 'P -1'
_atom_sites_solution_hydrogens geom
_atom_sites_solution_primary direct
_atom_sites_solution_secondary difmap
_audit_creation_method SHELXL-97
_cell_angle_alpha 73.863(5)
_cell_angle_beta 73.919(5)
_cell_angle_gamma 77.132(6)
_cell_formula_units_Z 2
_cell_length_a 8.1049(10)
_cell_length_b 8.7028(10)
_cell_length_c 12.005(2)
_cell_measurement_reflns_used 5880
_cell_measurement_temperature 105
_cell_measurement_theta_max 33.7
_cell_measurement_theta_min 2.5
_cell_volume 771.78(18)
_computing_cell_refinement 'HKL Scalepack (Otwinowski & Minor 1997)'
_computing_data_collection 'COLLECT (Nonius, 2000)'
_computing_data_reduction 'HKL Denzo and Scalepack (Otwinowski & Minor 1997)'
_computing_molecular_graphics 'ORTEP-3 for Windows (Farrugia, 1997)'
_computing_publication_material 'SHELXL-97 (Sheldrick, 1997)'
_computing_structure_refinement 'SHELXL-97 (Sheldrick, 1997)'
_computing_structure_solution 'SIR97 (Altomare  et al., 1999)'
_diffrn_ambient_temperature 105
_diffrn_measured_fraction_theta_full 0.990
_diffrn_measured_fraction_theta_max 0.990
_diffrn_measurement_device 'KappaCCD (with Oxford Cryostream)'
_diffrn_measurement_method ' \w scans with \k offsets'
_diffrn_radiation_monochromator graphite
_diffrn_radiation_source 'fine-focus sealed tube'
_diffrn_radiation_type MoK\a
_diffrn_radiation_wavelength 0.71073
_diffrn_reflns_av_R_equivalents 0.022
_diffrn_reflns_av_sigmaI/netI 0.0342
_diffrn_reflns_limit_h_max 12
_diffrn_reflns_limit_h_min -12
_diffrn_reflns_limit_k_max 13
_diffrn_reflns_limit_k_min -13
_diffrn_reflns_limit_l_max 18
_diffrn_reflns_limit_l_min -18
_diffrn_reflns_number 34009
_diffrn_reflns_theta_full 33.7
_diffrn_reflns_theta_max 33.7
_diffrn_reflns_theta_min 2.6
_diffrn_standards_decay_% <2
_diffrn_standards_number 0
_exptl_absorpt_coefficient_mu 9.429
_exptl_absorpt_correction_T_max 0.624
_exptl_absorpt_correction_T_min 0.380
_exptl_absorpt_correction_type multi-scan
_exptl_absorpt_process_details 'HKL Scalepack (Otwinowski & Minor 1997)'
_exptl_crystal_colour orange
_exptl_crystal_density_diffrn 2.114
_exptl_crystal_density_method 'not measured'
_exptl_crystal_description needle
_exptl_crystal_F_000 464
_exptl_crystal_size_max 0.15
_exptl_crystal_size_mid 0.05
_exptl_crystal_size_min 0.05
_refine_diff_density_max 1.23
_refine_diff_density_min -2.26
_refine_ls_extinction_coef 0.0073(2)
_refine_ls_extinction_expression Fc^*^=kFc[1+0.001xFc^2^\l^3^/sin(2\q)]^-1/4^
_refine_ls_extinction_method SHELXL
_refine_ls_goodness_of_fit_ref 1.060
_refine_ls_hydrogen_treatment constr
_refine_ls_matrix_type full
_refine_ls_number_parameters 193
_refine_ls_number_reflns 6114
_refine_ls_number_restraints 0
_refine_ls_restrained_S_all 1.060
_refine_ls_R_factor_all 0.027
_refine_ls_R_factor_gt 0.023
_refine_ls_shift/su_max 0.002
_refine_ls_shift/su_mean 0.000
_refine_ls_structure_factor_coef Fsqd
_refine_ls_weighting_details 'calc w=1/[\s^2^(Fo^2^)+(0.0062P)^2^+1.4431P] where P=(Fo^2^+2Fc^2^)/3'
_refine_ls_weighting_scheme calc
_refine_ls_wR_factor_gt 0.044
_refine_ls_wR_factor_ref 0.045
_reflns_number_gt 5654
_reflns_number_total 6114
_reflns_threshold_expression I>2\s(I)
_cod_data_source_file bk5058.cif
_cod_data_source_block MC91C
_cod_depositor_comments
;
The following automatic conversions were performed:
'_symmetry_cell_setting' value 'Triclinic' changed to 'triclinic'
according to '/home/saulius/struct/CIF-dictionaries/cif_core.dic'
dictionary named 'cif_core.dic' version 2.4.1 from 2010-06-29.

Automatic conversion script
Id: cif_fix_enum 1527 2010-12-29 10:47:43Z saulius 

The following automatic conversions were performed:

'_symmetry_cell_setting' value 'Triclinic' changed to 'triclinic'
according to /home/saulius/struct/CIF-dictionaries/cif_core.dic
dictionary named 'cif_core.dic' version 2.4.1 from 2010-06-29.

Automatic conversion script
Id: cif_fix_values 1715 2011-07-08 13:25:40Z adriana 
;
_cod_original_sg_symbol_H-M 'P -1          '
_cod_database_code 2102881

loop_
_symmetry_equiv_pos_as_xyz
'x, y, z'
'-x, -y, -z'

loop_
_atom_site_type_symbol
_atom_site_label
_atom_site_fract_x
_atom_site_fract_y
_atom_site_fract_z
_atom_site_U_iso_or_equiv
_atom_site_adp_type
_atom_site_calc_flag
_atom_site_refinement_flags
_atom_site_occupancy
Pt Pt1 0.691343(12) 0.879056(10) 0.309381(8) 0.01277(3) Uani d . 1
Cl Cl1 0.67713(9) 1.08781(7) 0.14365(6) 0.02097(12) Uani d . 1
Cl Cl2 0.87032(9) 1.01694(7) 0.35106(6) 0.01998(12) Uani d . 1
N N1 0.5739(3) 0.7335(2) 0.26059(18) 0.0133(4) Uani d . 1
N N2 0.7200(3) 0.6750(2) 0.43943(18) 0.0137(4) Uani d . 1
C C1 0.4648(3) 0.7719(3) 0.1861(2) 0.0158(4) Uani d . 1
C C2 0.4533(4) 0.6573(3) 0.1286(2) 0.0190(5) Uani d . 1
H H2 0.3810 0.6859 0.0734 0.023 Uiso calc R 1
C C3 0.5460(4) 0.5022(3) 0.1510(2) 0.0194(5) Uani d . 1
H H3 0.5444 0.4267 0.1075 0.023 Uiso calc R 1
C C4 0.6415(3) 0.4589(3) 0.2379(2) 0.0170(4) Uani d . 1
H H4 0.6990 0.3509 0.2592 0.020 Uiso calc R 1
C C5 0.6512(3) 0.5757(3) 0.2929(2) 0.0136(4) Uani d . 1
C C6 0.7263(3) 0.5417(3) 0.3974(2) 0.0136(4) Uani d . 1
C C7 0.7814(3) 0.3860(3) 0.4574(2) 0.0163(4) Uani d . 1
H H7 0.7874 0.2954 0.4261 0.020 Uiso calc R 1
C C8 0.8276(3) 0.3653(3) 0.5644(2) 0.0181(5) Uani d . 1
H H8 0.8727 0.2608 0.6050 0.022 Uiso calc R 1
C C9 0.8071(3) 0.4987(3) 0.6110(2) 0.0179(5) Uani d . 1
H H9 0.8313 0.4845 0.6866 0.021 Uiso calc R 1
C C10 0.7512(3) 0.6541(3) 0.5480(2) 0.0158(4) Uani d . 1
C C11 0.3490(4) 0.9333(3) 0.1712(2) 0.0208(5) Uani d . 1
H H11A 0.3460 0.9844 0.2351 0.031 Uiso calc R 1
H H11B 0.2312 0.9181 0.1751 0.031 Uiso calc R 1
H H11C 0.3943 1.0028 0.0939 0.031 Uiso calc R 1
C C12 0.7183(4) 0.7955(3) 0.6034(2) 0.0215(5) Uani d . 1
H H12A 0.8267 0.8385 0.5867 0.032 Uiso calc R 1
H H12B 0.6752 0.7606 0.6898 0.032 Uiso calc R 1
H H12C 0.6313 0.8800 0.5701 0.032 Uiso calc R 1
N N1S 0.9024(5) 0.4457(5) -0.1155(4) 0.0335(10) Uani d P 0.720(5)
C C1S 1.0807(4) 0.2318(4) 0.0184(3) 0.0268(6) Uani d . 1
H H11S 1.0017 0.1821 0.0909 0.040 Uiso d R 1
H H12S 1.1604 0.2826 0.0397 0.040 Uiso d R 1
H H13S 1.1475 0.1484 -0.0243 0.040 Uiso d R 1
C C2S 0.9830(5) 0.3505(5) -0.0556(4) 0.0232(8) Uani d P 0.720(5)
N N11S 1.1426(13) 0.4120(12) 0.1322(9) 0.031(2) Uiso d P 0.280(5)
C C21S 1.1093(13) 0.3334(12) 0.0831(9) 0.021(2) Uiso d P 0.280(5)

loop_
_atom_site_aniso_label
_atom_site_aniso_U_11
_atom_site_aniso_U_22
_atom_site_aniso_U_33
_atom_site_aniso_U_12
_atom_site_aniso_U_13
_atom_site_aniso_U_23
Pt1 0.01627(5) 0.00822(4) 0.01339(5) -0.00015(3) -0.00365(3) -0.00299(3)
Cl1 0.0315(3) 0.0123(2) 0.0179(3) -0.0039(2) -0.0076(2) 0.0006(2)
Cl2 0.0244(3) 0.0125(2) 0.0257(3) -0.0036(2) -0.0093(2) -0.0046(2)
N1 0.0163(9) 0.0103(8) 0.0126(9) -0.0007(7) -0.0030(7) -0.0032(7)
N2 0.0153(9) 0.0115(8) 0.0140(9) -0.0002(7) -0.0031(7) -0.0039(7)
C1 0.0174(11) 0.0166(10) 0.0130(10) -0.0015(8) -0.0048(9) -0.0024(8)
C2 0.0237(13) 0.0201(11) 0.0149(11) -0.0040(9) -0.0075(10) -0.0030(9)
C3 0.0261(13) 0.0178(11) 0.0166(11) -0.0046(9) -0.0050(10) -0.0069(9)
C4 0.0204(12) 0.0134(10) 0.0169(11) -0.0021(8) -0.0030(9) -0.0047(8)
C5 0.0134(10) 0.0126(9) 0.0133(10) -0.0014(8) -0.0026(8) -0.0016(8)
C6 0.0146(10) 0.0130(9) 0.0126(10) -0.0020(8) -0.0027(8) -0.0025(8)
C7 0.0180(11) 0.0118(9) 0.0170(11) -0.0011(8) -0.0039(9) -0.0012(8)
C8 0.0183(12) 0.0153(10) 0.0170(11) -0.0003(8) -0.0041(9) 0.0004(8)
C9 0.0172(11) 0.0214(11) 0.0138(10) -0.0022(9) -0.0045(9) -0.0019(9)
C10 0.0167(11) 0.0184(11) 0.0115(10) -0.0025(8) -0.0016(8) -0.0042(8)
C11 0.0206(12) 0.0180(11) 0.0216(12) 0.0034(9) -0.0085(10) -0.0028(9)
C12 0.0265(14) 0.0219(12) 0.0183(12) -0.0026(10) -0.0050(10) -0.0093(9)
N1S 0.035(2) 0.037(2) 0.033(2) -0.0087(16) -0.0160(17) -0.0056(16)
C1S 0.0272(15) 0.0237(13) 0.0288(15) -0.0014(11) -0.0056(12) -0.0076(11)
C2S 0.0223(18) 0.0283(19) 0.0226(18) -0.0075(14) -0.0064(15) -0.0077(14)

loop_
_atom_type_symbol
_atom_type_description
_atom_type_scat_dispersion_real
_atom_type_scat_dispersion_imag
_atom_type_scat_source
C C 0.0033 0.0016 'International Tables Vol C Tables 4.2.6.8 and 6.1.1.4'
H H 0.0000 0.0000 'International Tables Vol C Tables 4.2.6.8 and 6.1.1.4'
Cl Cl 0.1484 0.1585 'International Tables Vol C Tables 4.2.6.8 and 6.1.1.4'
N N 0.0061 0.0033 'International Tables Vol C Tables 4.2.6.8 and 6.1.1.4'
Pt Pt -1.7033 8.3905 'International Tables Vol C Tables 4.2.6.8 and 6.1.1.4'

loop_
_geom_angle_atom_site_label_1
_geom_angle_atom_site_label_2
_geom_angle_atom_site_label_3
_geom_angle
N1 Pt1 N2 80.00(8)
N1 Pt1 Cl1 95.30(6)
N2 Pt1 Cl1 172.05(6)
N1 Pt1 Cl2 169.74(6)
N2 Pt1 Cl2 97.26(6)
Cl1 Pt1 Cl2 86.25(2)
C1 N1 C5 119.5(2)
C1 N1 Pt1 129.88(16)
C5 N1 Pt1 109.17(15)
C10 N2 C6 119.5(2)
C10 N2 Pt1 130.41(16)
C6 N2 Pt1 109.66(15)
N1 C1 C2 119.6(2)
N1 C1 C11 120.2(2)
C2 C1 C11 120.1(2)
C3 C2 C1 120.7(2)
C3 C2 H2 119.6
C1 C2 H2 119.6
C2 C3 C4 119.0(2)
C2 C3 H3 120.5
C4 C3 H3 120.5
C5 C4 C3 118.8(2)
C5 C4 H4 120.6
C3 C4 H4 120.6
N1 C5 C4 121.5(2)
N1 C5 C6 113.9(2)
C4 C5 C6 124.3(2)
N2 C6 C7 121.9(2)
N2 C6 C5 114.9(2)
C7 C6 C5 122.9(2)
C6 C7 C8 118.5(2)
C6 C7 H7 120.7
C8 C7 H7 120.7
C9 C8 C7 119.2(2)
C9 C8 H8 120.4
C7 C8 H8 120.4
C8 C9 C10 120.6(2)
C8 C9 H9 119.7
C10 C9 H9 119.7
N2 C10 C9 119.8(2)
N2 C10 C12 120.2(2)
C9 C10 C12 119.9(2)
C1 C11 H11A 109.5
C1 C11 H11B 109.5
H11A C11 H11B 109.5
C1 C11 H11C 109.5
H11A C11 H11C 109.5
H11B C11 H11C 109.5
C10 C12 H12A 109.5
C10 C12 H12B 109.5
H12A C12 H12B 109.5
C10 C12 H12C 109.5
H12A C12 H12C 109.5
H12B C12 H12C 109.5
C2S C1S H11S 109.5
C2S C1S H12S 109.5
H11S C1S H12S 109.5
C2S C1S H13S 109.5
C21S C1S H13S 138.6
H11S C1S H13S 109.5
H12S C1S H13S 109.5
N1S C2S C1S 179.2(4)
N11S C21S C1S 175.9(11)

loop_
_geom_bond_atom_site_label_1
_geom_bond_atom_site_label_2
_geom_bond_distance
Pt1 N1 2.028(2)
Pt1 N2 2.030(2)
Pt1 Cl1 2.3015(6)
Pt1 Cl2 2.3034(6)
N1 C1 1.354(3)
N1 C5 1.373(3)
N2 C10 1.352(3)
N2 C6 1.374(3)
C1 C2 1.392(3)
C1 C11 1.501(3)
C2 C3 1.385(4)
C2 H2 0.9500
C3 C4 1.388(4)
C3 H3 0.9500
C4 C5 1.383(3)
C4 H4 0.9500
C5 C6 1.472(3)
C6 C7 1.386(3)
C7 C8 1.389(4)
C7 H7 0.9500
C8 C9 1.383(4)
C8 H8 0.9500
C9 C10 1.399(3)
C9 H9 0.9500
C10 C12 1.496(4)
C11 H11A 0.9800
C11 H11B 0.9800
C11 H11C 0.9800
C12 H12A 0.9800
C12 H12B 0.9800
C12 H12C 0.9800
N1S C2S 1.148(5)
C1S C2S 1.413(5)
C1S C21S 1.419(10)
C1S H11S 0.9800
C1S H12S 0.9800
C1S H13S 0.9800
N11S C21S 1.132(13)

loop_
_geom_torsion_atom_site_label_1
_geom_torsion_atom_site_label_2
_geom_torsion_atom_site_label_3
_geom_torsion_atom_site_label_4
_geom_torsion_site_symmetry_1
_geom_torsion
N2 Pt1 N1 C1 . 163.1(2)
Cl1 Pt1 N1 C1 . -23.4(2)
Cl2 Pt1 N1 C1 . -121.6(3)
N2 Pt1 N1 C5 . -31.04(16)
Cl1 Pt1 N1 C5 . 142.49(15)
Cl2 Pt1 N1 C5 . 44.3(4)
N1 Pt1 N2 C10 . -159.8(2)
Cl1 Pt1 N2 C10 . 146.0(3)
Cl2 Pt1 N2 C10 . 30.2(2)
N1 Pt1 N2 C6 . 28.21(16)
Cl1 Pt1 N2 C6 . -26.0(5)
Cl2 Pt1 N2 C6 . -141.79(15)
C5 N1 C1 C2 . -10.0(4)
Pt1 N1 C1 C2 . 154.6(2)
C5 N1 C1 C11 . 166.2(2)
Pt1 N1 C1 C11 . -29.1(3)
N1 C1 C2 C3 . 3.0(4)
C11 C1 C2 C3 . -173.3(3)
C1 C2 C3 C4 . 4.5(4)
C2 C3 C4 C5 . -4.8(4)
C1 N1 C5 C4 . 9.8(4)
Pt1 N1 C5 C4 . -157.8(2)
C1 N1 C5 C6 . -164.1(2)
Pt1 N1 C5 C6 . 28.4(2)
C3 C4 C5 N1 . -2.3(4)
C3 C4 C5 C6 . 171.0(2)
C10 N2 C6 C7 . -6.9(4)
Pt1 N2 C6 C7 . 166.12(19)
C10 N2 C6 C5 . 166.3(2)
Pt1 N2 C6 C5 . -20.8(2)
N1 C5 C6 N2 . -5.1(3)
C4 C5 C6 N2 . -178.8(2)
N1 C5 C6 C7 . 167.9(2)
C4 C5 C6 C7 . -5.8(4)
N2 C6 C7 C8 . 1.5(4)
C5 C6 C7 C8 . -171.1(2)
C6 C7 C8 C9 . 3.9(4)
C7 C8 C9 C10 . -4.1(4)
C6 N2 C10 C9 . 6.7(4)
Pt1 N2 C10 C9 . -164.63(19)
C6 N2 C10 C12 . -170.5(2)
Pt1 N2 C10 C12 . 18.2(4)
C8 C9 C10 N2 . -1.3(4)
C8 C9 C10 C12 . 175.9(2)
N11S N1S C2S C1S 2_765 15E1(3)
C21S C1S C2S N1S . -14E1(3)
N1S N11S C21S C1S 2_765 119(14)
C2S C1S C21S N11S . -119(14)
